data_4036790
loop_
_publ_author_name
'Gregoli\'nski, Janusz'
'\'Slepokura, Katarzyna'
'Pa\'ckowski, Tomasz'
'Panek, Jaros\/law'
'Stefanowicz, Piotr'
'Lisowski, Jerzy'

_publ_section_title
;
 From 2 + 2 to 8 + 8 Condensation Products of Diamine and Dialdehyde:
 Giant Container-Shaped Macrocycles for Multiple Anion Binding.
;
_journal_issue 13
_journal_name_full 'The Journal of organic chemistry'
_journal_page_first 5285
_journal_page_last 5294
_journal_paper_doi 10.1021/acs.joc.6b00531
_journal_volume 81
_journal_year 2016
_chemical_formula_moiety 'C24 H38 N6, 4Cl, 2 (C H4 O)'
_chemical_formula_sum 'C26 H46 Cl4 N6 O2'
_chemical_formula_weight 616.49
_space_group_crystal_system triclinic
_space_group_IT_number 2
_space_group_name_Hall '-P 1'
_space_group_name_H-M_alt 'P -1'
_atom_sites_solution_hydrogens difmap
_atom_sites_solution_primary direct
_atom_sites_solution_secondary difmap
_audit_creation_method SHELXL-2014/7
_cell_angle_alpha 67.26(3)
_cell_angle_beta 70.00(3)
_cell_angle_gamma 85.92(3)
_cell_formula_units_Z 1
_cell_length_a 8.243(3)
_cell_length_b 9.896(3)
_cell_length_c 11.002(3)
_cell_measurement_reflns_used 5718
_cell_measurement_temperature 100(2)
_cell_measurement_theta_max 37.24
_cell_measurement_theta_min 2.13
_cell_volume 775.9(5)
_computing_cell_refinement
;
CrysAlisPro, Agilent Technologies,
Version 1.171.36.20 (release 27-06-2012 CrysAlis171 .NET)
(compiled Jul 11 2012,15:38:31)
;
_computing_data_collection
;
CrysAlisPro, Agilent Technologies,
Version 1.171.36.20 (release 27-06-2012 CrysAlis171 .NET)
(compiled Jul 11 2012,15:38:31)
;
_computing_data_reduction
;
CrysAlisPro, Agilent Technologies,
Version 1.171.36.20 (release 27-06-2012 CrysAlis171 .NET)
(compiled Jul 11 2012,15:38:31)
;
_computing_structure_refinement 'SHELXL-2014/7 (Sheldrick, 2014)'
_computing_structure_solution 'SHELXS-97 (Sheldrick, 2008)'
_diffrn_ambient_temperature 100(2)
_diffrn_detector_area_resol_mean 10.3456
_diffrn_measured_fraction_theta_full 0.966
_diffrn_measured_fraction_theta_max 0.894
_diffrn_measurement_device_type
;
Oxford Diffraction Xcalibur R kappa-geometry diffractometer 
with a Ruby CCD camera 
;
_diffrn_measurement_method 'omega scan'
_diffrn_radiation_type MoK\a
_diffrn_radiation_wavelength 0.71073
_diffrn_reflns_av_R_equivalents 0.0213
_diffrn_reflns_av_unetI/netI 0.0405
_diffrn_reflns_Laue_measured_fraction_full 0.966
_diffrn_reflns_Laue_measured_fraction_max 0.894
_diffrn_reflns_limit_h_max 13
_diffrn_reflns_limit_h_min -13
_diffrn_reflns_limit_k_max 16
_diffrn_reflns_limit_k_min -16
_diffrn_reflns_limit_l_max 15
_diffrn_reflns_limit_l_min -18
_diffrn_reflns_number 12595
_diffrn_reflns_point_group_measured_fraction_full 0.966
_diffrn_reflns_point_group_measured_fraction_max 0.894
_diffrn_reflns_theta_full 25.242
_diffrn_reflns_theta_max 37.331
_diffrn_reflns_theta_min 2.136
_diffrn_source 'Enhance (Mo) X-ray Source'
_exptl_absorpt_coefficient_mu 0.415
_exptl_absorpt_correction_T_max 0.978
_exptl_absorpt_correction_T_min 0.898
_exptl_absorpt_correction_type analytical
_exptl_absorpt_process_details
;
CrysAlisPro, Agilent Technologies,
Version 1.171.36.20 (release 27-06-2012 CrysAlis171 .NET)
(compiled Jul 11 2012,15:38:31)
Analytical numeric absorption correction using a multifaceted crystal
			model based on expressions derived by R.C. Clark & J.S. Reid.
(Clark, R. C. & Reid, J. S. (1995). Acta Cryst. A51, 887-897)
;
_exptl_crystal_colour colourless
_exptl_crystal_density_diffrn 1.319
_exptl_crystal_description plate
_exptl_crystal_F_000 328
_exptl_crystal_size_max 0.30
_exptl_crystal_size_mid 0.16
_exptl_crystal_size_min 0.06
_refine_diff_density_max 0.524
_refine_diff_density_min -0.320
_refine_diff_density_rms 0.066
_refine_ls_extinction_method none
_refine_ls_goodness_of_fit_ref 1.044
_refine_ls_hydrogen_treatment constr
_refine_ls_matrix_type full
_refine_ls_number_parameters 174
_refine_ls_number_reflns 7208
_refine_ls_number_restraints 0
_refine_ls_restrained_S_all 1.044
_refine_ls_R_factor_all 0.0500
_refine_ls_R_factor_gt 0.0371
_refine_ls_shift/su_max 0.001
_refine_ls_shift/su_mean 0.000
_refine_ls_structure_factor_coef Fsqd
_refine_ls_weighting_details 'w=1/[\s^2^(Fo^2^)+(0.0369P)^2^+0.1862P] where P=(Fo^2^+2Fc^2^)/3'
_refine_ls_weighting_scheme calc
_refine_ls_wR_factor_gt 0.0869
_refine_ls_wR_factor_ref 0.0930
_reflns_Friedel_coverage 0.000
_reflns_number_gt 5899
_reflns_number_total 7208
_reflns_threshold_expression 'I > 2\s(I)'
_cod_data_source_file jo6b00531_si_002.cif
_cod_data_source_block 1c_l2hracab
_cod_database_code 4036790
_shelx_shelxl_version_number 2014/7
_shelx_space_group_comment
;
The symmetry employed for this shelxl refinement is uniquely defined
by the following loop, which should always be used as a source of
symmetry information in preference to the above space-group names.
They are only intended as comments.
;
_shelx_estimated_absorpt_t_min 0.886
_shelx_estimated_absorpt_t_max 0.976

loop_
_space_group_symop_operation_xyz
'x, y, z'
'-x, -y, -z'

loop_
_atom_site_label
_atom_site_type_symbol
_atom_site_fract_x
_atom_site_fract_y
_atom_site_fract_z
_atom_site_U_iso_or_equiv
_atom_site_adp_type
_atom_site_occupancy
_atom_site_site_symmetry_order
_atom_site_calc_flag
_atom_site_refinement_flags_posn
_atom_site_refinement_flags_adp
Cl1 Cl 0.28457(3) 0.64571(3) 0.49043(2) 0.01303(5) Uani 1 1 d . .
Cl2 Cl -0.18246(3) 0.32193(3) 0.93230(3) 0.01655(5) Uani 1 1 d . .
N1 N 0.30275(10) 0.31685(9) 0.41566(8) 0.01182(14) Uani 1 1 d . .
N2 N 0.12857(10) 0.31138(9) 0.68459(8) 0.01135(14) Uani 1 1 d . .
H2A H 0.0390 0.3260 0.7536 0.014 Uiso 1 1 calc R U
H2B H 0.1676 0.4004 0.6133 0.014 Uiso 1 1 calc R U
N3 N 0.43303(10) 0.46723(9) 0.72457(8) 0.01040(13) Uani 1 1 d . .
H3A H 0.5348 0.4405 0.6763 0.012 Uiso 1 1 calc R U
H3B H 0.3850 0.5267 0.6612 0.012 Uiso 1 1 calc R U
C1 C 0.42677(12) 0.30696(11) 0.30345(10) 0.01184(15) Uani 1 1 d . .
C2 C 0.45729(14) 0.17654(12) 0.28169(11) 0.01735(18) Uani 1 1 d . .
H2 H 0.5458 0.1737 0.2005 0.021 Uiso 1 1 calc R U
C3 C 0.35480(16) 0.05053(13) 0.38198(12) 0.0215(2) Uani 1 1 d . .
H3 H 0.3725 -0.0403 0.3705 0.026 Uiso 1 1 calc R U
C4 C 0.22604(15) 0.05926(12) 0.49937(11) 0.01855(19) Uani 1 1 d . .
H4 H 0.1549 -0.0254 0.5697 0.022 Uiso 1 1 calc R U
C5 C 0.20406(12) 0.19460(11) 0.51132(10) 0.01245(16) Uani 1 1 d . .
C6 C 0.06325(12) 0.21510(12) 0.63188(10) 0.01388(17) Uani 1 1 d . .
H6A H -0.0344 0.2600 0.6010 0.017 Uiso 1 1 calc R U
H6B H 0.0198 0.1182 0.7090 0.017 Uiso 1 1 calc R U
C7 C 0.27135(11) 0.24887(11) 0.74089(9) 0.01053(15) Uani 1 1 d . .
H7 H 0.3778 0.2489 0.6622 0.013 Uiso 1 1 calc R U
C8 C 0.22115(14) 0.09330(12) 0.85149(11) 0.01584(17) Uani 1 1 d . .
H8A H 0.2307 0.0214 0.8074 0.019 Uiso 1 1 calc R U
H8B H 0.1014 0.0851 0.9169 0.019 Uiso 1 1 calc R U
C9 C 0.35192(16) 0.06864(13) 0.92739(14) 0.0219(2) Uani 1 1 d . .
H9A H 0.4574 0.0290 0.8801 0.026 Uiso 1 1 calc R U
H9B H 0.3012 -0.0014 1.0259 0.026 Uiso 1 1 calc R U
C10 C 0.39512(14) 0.21968(12) 0.92131(11) 0.01554(17) Uani 1 1 d . .
H10A H 0.5220 0.2409 0.8864 0.019 Uiso 1 1 calc R U
H10B H 0.3462 0.2231 1.0157 0.019 Uiso 1 1 calc R U
C11 C 0.31383(11) 0.33218(11) 0.82021(9) 0.01022(14) Uani 1 1 d . .
H11 H 0.2037 0.3610 0.8761 0.012 Uiso 1 1 calc R U
C12 C 0.46928(13) 0.55157(11) 0.80074(10) 0.01322(16) Uani 1 1 d . .
H12A H 0.5345 0.4922 0.8616 0.016 Uiso 1 1 calc R U
H12B H 0.3589 0.5731 0.8609 0.016 Uiso 1 1 calc R U
O1M O -0.00416(13) 0.17446(10) 1.15886(10) 0.02498(18) Uani 1 1 d . .
H1M H -0.0595 0.2036 1.1029 0.037 Uiso 1 1 calc R U
C1M C 0.02856(18) 0.29261(16) 1.19270(14) 0.0266(2) Uani 1 1 d . .
H1M4 H -0.0811 0.3198 1.2463 0.040 Uiso 1 1 calc R U
H1M5 H 0.0847 0.3773 1.1061 0.040 Uiso 1 1 calc R U
H1M6 H 0.1046 0.2621 1.2490 0.040 Uiso 1 1 calc R U

loop_
_atom_site_aniso_label
_atom_site_aniso_U_11
_atom_site_aniso_U_22
_atom_site_aniso_U_33
_atom_site_aniso_U_23
_atom_site_aniso_U_13
_atom_site_aniso_U_12
Cl1 0.01258(9) 0.01159(10) 0.01292(9) -0.00337(8) -0.00381(7) 0.00219(7)
Cl2 0.01330(10) 0.01891(12) 0.01588(10) -0.00838(9) -0.00101(8) 0.00004(8)
N1 0.0123(3) 0.0116(4) 0.0107(3) -0.0038(3) -0.0031(3) -0.0011(3)
N2 0.0094(3) 0.0125(4) 0.0107(3) -0.0031(3) -0.0030(2) 0.0002(3)
N3 0.0112(3) 0.0094(3) 0.0096(3) -0.0036(3) -0.0022(2) -0.0006(2)
C1 0.0135(4) 0.0111(4) 0.0109(3) -0.0045(3) -0.0036(3) -0.0007(3)
C2 0.0207(5) 0.0127(5) 0.0164(4) -0.0068(4) -0.0018(4) -0.0015(3)
C3 0.0282(5) 0.0118(5) 0.0206(5) -0.0070(4) -0.0021(4) -0.0028(4)
C4 0.0224(5) 0.0126(5) 0.0162(4) -0.0032(4) -0.0029(4) -0.0047(4)
C5 0.0126(4) 0.0133(4) 0.0110(3) -0.0033(3) -0.0047(3) -0.0019(3)
C6 0.0111(4) 0.0169(5) 0.0131(4) -0.0048(3) -0.0039(3) -0.0027(3)
C7 0.0091(3) 0.0108(4) 0.0117(3) -0.0042(3) -0.0037(3) 0.0001(3)
C8 0.0185(4) 0.0100(4) 0.0200(4) -0.0028(4) -0.0109(4) -0.0008(3)
C9 0.0301(6) 0.0122(5) 0.0316(6) -0.0066(4) -0.0228(5) 0.0038(4)
C10 0.0204(4) 0.0112(4) 0.0161(4) -0.0023(3) -0.0108(4) -0.0003(3)
C11 0.0097(3) 0.0097(4) 0.0093(3) -0.0026(3) -0.0018(3) -0.0012(3)
C12 0.0170(4) 0.0114(4) 0.0106(3) -0.0050(3) -0.0024(3) -0.0028(3)
O1M 0.0322(5) 0.0185(4) 0.0252(4) -0.0060(3) -0.0126(4) -0.0042(3)
C1M 0.0309(6) 0.0277(7) 0.0245(5) -0.0148(5) -0.0068(5) -0.0022(5)

loop_
_atom_type_symbol
_atom_type_description
_atom_type_scat_dispersion_real
_atom_type_scat_dispersion_imag
_atom_type_scat_source
C C 0.0033 0.0016 'International Tables Vol C Tables 4.2.6.8 and 6.1.1.4'
H H 0.0000 0.0000 'International Tables Vol C Tables 4.2.6.8 and 6.1.1.4'
N N 0.0061 0.0033 'International Tables Vol C Tables 4.2.6.8 and 6.1.1.4'
O O 0.0106 0.0060 'International Tables Vol C Tables 4.2.6.8 and 6.1.1.4'
Cl Cl 0.1484 0.1585 'International Tables Vol C Tables 4.2.6.8 and 6.1.1.4'

loop_
_geom_angle_atom_site_label_1
_geom_angle_atom_site_label_2
_geom_angle_atom_site_label_3
_geom_angle
_geom_angle_site_symmetry_1
_geom_angle_site_symmetry_3
C1 N1 C5 118.05(9) . .
C6 N2 C7 113.49(8) . .
C6 N2 H2A 108.9 . .
C7 N2 H2A 108.9 . .
C6 N2 H2B 108.9 . .
C7 N2 H2B 108.9 . .
H2A N2 H2B 107.7 . .
C12 N3 C11 113.14(8) . .
C12 N3 H3A 109.0 . .
C11 N3 H3A 109.0 . .
C12 N3 H3B 109.0 . .
C11 N3 H3B 109.0 . .
H3A N3 H3B 107.8 . .
N1 C1 C2 123.10(10) . .
N1 C1 C12 115.32(9) . 2_666
C2 C1 C12 121.56(9) . 2_666
C3 C2 C1 118.27(10) . .
C3 C2 H2 120.9 . .
C1 C2 H2 120.9 . .
C2 C3 C4 119.16(11) . .
C2 C3 H3 120.4 . .
C4 C3 H3 120.4 . .
C5 C4 C3 118.44(11) . .
C5 C4 H4 120.8 . .
C3 C4 H4 120.8 . .
N1 C5 C4 122.97(10) . .
N1 C5 C6 115.11(10) . .
C4 C5 C6 121.90(10) . .
N2 C6 C5 111.14(8) . .
N2 C6 H6A 109.4 . .
C5 C6 H6A 109.4 . .
N2 C6 H6B 109.4 . .
C5 C6 H6B 109.4 . .
H6A C6 H6B 108.0 . .
N2 C7 C8 111.86(8) . .
N2 C7 C11 113.22(8) . .
C8 C7 C11 102.92(8) . .
N2 C7 H7 109.5 . .
C8 C7 H7 109.5 . .
C11 C7 H7 109.5 . .
C7 C8 C9 103.74(9) . .
C7 C8 H8A 111.0 . .
C9 C8 H8A 111.0 . .
C7 C8 H8B 111.0 . .
C9 C8 H8B 111.0 . .
H8A C8 H8B 109.0 . .
C8 C9 C10 105.79(9) . .
C8 C9 H9A 110.6 . .
C10 C9 H9A 110.6 . .
C8 C9 H9B 110.6 . .
C10 C9 H9B 110.6 . .
H9A C9 H9B 108.7 . .
C9 C10 C11 106.37(8) . .
C9 C10 H10A 110.5 . .
C11 C10 H10A 110.5 . .
C9 C10 H10B 110.5 . .
C11 C10 H10B 110.5 . .
H10A C10 H10B 108.6 . .
N3 C11 C7 112.97(8) . .
N3 C11 C10 111.69(8) . .
C7 C11 C10 104.94(8) . .
N3 C11 H11 109.0 . .
C7 C11 H11 109.0 . .
C10 C11 H11 109.0 . .
N3 C12 C1 109.64(8) . 2_666
N3 C12 H12A 109.7 . .
C1 C12 H12A 109.7 2_666 .
N3 C12 H12B 109.7 . .
C1 C12 H12B 109.7 2_666 .
H12A C12 H12B 108.2 . .
C1M O1M H1M 109.5 . .
O1M C1M H1M4 109.5 . .
O1M C1M H1M5 109.5 . .
H1M4 C1M H1M5 109.5 . .
O1M C1M H1M6 109.5 . .
H1M4 C1M H1M6 109.5 . .
H1M5 C1M H1M6 109.5 . .

loop_
_geom_bond_atom_site_label_1
_geom_bond_atom_site_label_2
_geom_bond_distance
_geom_bond_site_symmetry_2
N1 C1 1.3397(14) .
N1 C5 1.3427(15) .
N2 C6 1.4993(13) .
N2 C7 1.5001(13) .
N2 H2A 0.9100 .
N2 H2B 0.9100 .
N3 C12 1.4952(13) .
N3 C11 1.5004(15) .
N3 H3A 0.9100 .
N3 H3B 0.9100 .
C1 C2 1.3920(15) .
C1 C12 1.5054(16) 2_666
C2 C3 1.3910(17) .
C2 H2 0.9500 .
C3 C4 1.3920(17) .
C3 H3 0.9500 .
C4 C5 1.3889(16) .
C4 H4 0.9500 .
C5 C6 1.5064(15) .
C6 H6A 0.9900 .
C6 H6B 0.9900 .
C7 C8 1.5231(16) .
C7 C11 1.5395(13) .
C7 H7 1.0000 .
C8 C9 1.5296(15) .
C8 H8A 0.9900 .
C8 H8B 0.9900 .
C9 C10 1.5321(16) .
C9 H9A 0.9900 .
C9 H9B 0.9900 .
C10 C11 1.5401(14) .
C10 H10A 0.9900 .
C10 H10B 0.9900 .
C11 H11 1.0000 .
C12 C1 1.5054(16) 2_666
C12 H12A 0.9900 .
C12 H12B 0.9900 .
O1M C1M 1.4243(16) .
O1M H1M 0.8400 .
C1M H1M4 0.9800 .
C1M H1M5 0.9800 .
C1M H1M6 0.9800 .

loop_
_geom_hbond_atom_site_label_D
_geom_hbond_atom_site_label_H
_geom_hbond_atom_site_label_A
_geom_hbond_distance_DH
_geom_hbond_distance_HA
_geom_hbond_distance_DA
_geom_hbond_angle_DHA
_geom_hbond_site_symmetry_A
N2 H2A Cl2 0.91 2.17 3.0681(15) 170.6 .
N2 H2B Cl1 0.91 2.36 3.2289(18) 160.5 .
N3 H3A Cl1 0.91 2.34 3.1892(15) 155.5 2_666
N3 H3B Cl1 0.91 2.19 3.0959(14) 170.6 .
C2 H2 Cl2 0.95 2.91 3.767(2) 150.4 1_654
C4 H4 O1M 0.95 2.64 3.465(2) 145.9 2_557
C6 H6A Cl1 0.99 2.56 3.5457(16) 173.6 2_566
C7 H7 Cl1 1.00 2.74 3.617(2) 146.4 2_666
C8 H8A O1M 0.99 2.62 3.3586(17) 131.5 2_557
C10 H10A Cl2 0.99 2.87 3.7479(17) 147.5 1_655
C12 H12A Cl2 0.99 2.93 3.8563(18) 157.1 1_655
C12 H12B Cl2 0.99 2.78 3.6681(16) 149.7 2_567
O1M H1M Cl2 0.84 2.31 3.1451(14) 170.0 .
C1M H1M4 Cl1 0.98 2.95 3.802(2) 146.5 2_567
C1M H1M5 Cl2 0.98 2.97 3.673(2) 129.5 2_567

loop_
_geom_torsion_atom_site_label_1
_geom_torsion_atom_site_label_2
_geom_torsion_atom_site_label_3
_geom_torsion_atom_site_label_4
_geom_torsion
_geom_torsion_site_symmetry_1
_geom_torsion_site_symmetry_4
C5 N1 C1 C2 0.16(14) . .
C5 N1 C1 C12 179.06(8) . 2_666
N1 C1 C2 C3 -0.52(16) . .
C12 C1 C2 C3 -179.36(10) 2_666 .
C1 C2 C3 C4 0.20(17) . .
C2 C3 C4 C5 0.45(17) . .
C1 N1 C5 C4 0.55(14) . .
C1 N1 C5 C6 -177.88(8) . .
C3 C4 C5 N1 -0.85(16) . .
C3 C4 C5 C6 177.48(10) . .
C7 N2 C6 C5 -62.00(11) . .
N1 C5 C6 N2 -43.11(11) . .
C4 C5 C6 N2 138.44(10) . .
C6 N2 C7 C8 -53.17(11) . .
C6 N2 C7 C11 -168.91(8) . .
N2 C7 C8 C9 -162.46(8) . .
C11 C7 C8 C9 -40.60(10) . .
C7 C8 C9 C10 31.33(12) . .
C8 C9 C10 C11 -9.74(12) . .
C12 N3 C11 C7 177.82(7) . .
C12 N3 C11 C10 -64.16(10) . .
N2 C7 C11 N3 -82.65(10) . .
C8 C7 C11 N3 156.41(8) . .
N2 C7 C11 C10 155.44(8) . .
C8 C7 C11 C10 34.50(9) . .
C9 C10 C11 N3 -138.03(9) . .
C9 C10 C11 C7 -15.29(11) . .
C11 N3 C12 C1 -173.84(8) . 2_666
